data_4310811
loop_
_publ_author_name
'Pavel Rovnan\'ik'
'Libor Kapi\<cka'
'Jan Taraba'
'Milo\<s \<Cern\'ik'

_publ_section_title
;
 Base-Induced Dismutation of POCl3 and POBr3: Synthesis and Structure of
 Ligand-Stabilized Dioxophosphonium Cations
;
_journal_name_full 'Inorganic Chemistry'
_journal_page_first 2435
_journal_page_last 2442
_journal_paper_doi 10.1021/ic0354163
_journal_volume 43
_journal_year 2004
_chemical_formula_sum 'C14 H20 Br3 N4 O2 P'
_chemical_formula_weight 547.04
_chemical_name_systematic
; 
 ? 
;
_space_group_IT_number 14
_symmetry_cell_setting monoclinic
_symmetry_space_group_name_Hall '-P 2ybc'
_symmetry_space_group_name_H-M 'P 1 21/c 1'
_atom_sites_solution_hydrogens geom
_atom_sites_solution_primary direct
_atom_sites_solution_secondary difmap
_audit_creation_method SHELXL-97
_cell_angle_alpha 90.00
_cell_angle_beta 93.77(3)
_cell_angle_gamma 90.00
_cell_formula_units_Z 4
_cell_length_a 13.406(3)
_cell_length_b 12.932(3)
_cell_length_c 11.024(2)
_cell_measurement_reflns_used 3340
_cell_measurement_temperature 120(2)
_cell_measurement_theta_max 26.070
_cell_measurement_theta_min 2.127
_cell_volume 1907.1(7)
_computing_cell_refinement 'KUMA KM-4 software'
_computing_data_collection 'KUMA KM-4 Crysalis V170'
_computing_data_reduction 'KUMA KM-4 software'
_computing_molecular_graphics 'SHELXTL (Bruker, 1998)'
_computing_publication_material 'SHELXTL (Bruker, 1998)'
_computing_structure_refinement 'SHELXTL (Bruker, 1998)'
_computing_structure_solution 'SHELXTL (Bruker, 1998)'
_diffrn_ambient_temperature 120(2)
_diffrn_detector_area_resol_mean '0.06 mm'
_diffrn_measured_fraction_theta_full 0.775
_diffrn_measured_fraction_theta_max 0.775
_diffrn_measurement_device_type 'Kuma KM-4 CCD diffractometer'
_diffrn_measurement_method '\w scan'
_diffrn_radiation_monochromator graphite
_diffrn_radiation_source 'fine-focus sealed tube'
_diffrn_radiation_type MoK\a
_diffrn_radiation_wavelength 0.71069
_diffrn_reflns_av_R_equivalents 0.1081
_diffrn_reflns_av_sigmaI/netI 0.0733
_diffrn_reflns_limit_h_max 15
_diffrn_reflns_limit_h_min -17
_diffrn_reflns_limit_k_max 16
_diffrn_reflns_limit_k_min -13
_diffrn_reflns_limit_l_max 10
_diffrn_reflns_limit_l_min -10
_diffrn_reflns_number 12647
_diffrn_reflns_theta_full 28.40
_diffrn_reflns_theta_max 28.40
_diffrn_reflns_theta_min 3.05
_diffrn_standards_decay_% 'not applicable'
_diffrn_standards_interval_count 'not applicable'
_diffrn_standards_interval_time 'not applicable'
_diffrn_standards_number 'not applicable'
_exptl_absorpt_coefficient_mu 6.445
_exptl_absorpt_correction_T_max 0.5650
_exptl_absorpt_correction_T_min 0.5650
_exptl_absorpt_correction_type psi-scan
_exptl_absorpt_process_details SHELXTL
_exptl_crystal_colour light_yellow
_exptl_crystal_density_diffrn 1.905
_exptl_crystal_density_method 'not measured'
_exptl_crystal_description cubic
_exptl_crystal_F_000 1072
_exptl_crystal_size_max 0.10
_exptl_crystal_size_mid 0.10
_exptl_crystal_size_min 0.10
_refine_diff_density_max 1.413
_refine_diff_density_min -1.065
_refine_diff_density_rms 0.171
_refine_ls_extinction_method none
_refine_ls_goodness_of_fit_ref 1.085
_refine_ls_hydrogen_treatment mixed
_refine_ls_matrix_type full
_refine_ls_number_parameters 217
_refine_ls_number_reflns 3873
_refine_ls_number_restraints 0
_refine_ls_restrained_S_all 1.085
_refine_ls_R_factor_all 0.0830
_refine_ls_R_factor_gt 0.0525
_refine_ls_shift/su_max 0.001
_refine_ls_shift/su_mean 0.000
_refine_ls_structure_factor_coef Fsqd
_refine_ls_weighting_details 'w=1/[\s^2^(Fo^2^)+(0.0552P)^2^+0.0000P] where P=(Fo^2^+2Fc^2^)/3'
_refine_ls_weighting_scheme calc
_refine_ls_wR_factor_gt 0.1157
_refine_ls_wR_factor_ref 0.1277
_reflns_number_gt 2803
_reflns_number_total 3873
_reflns_threshold_expression >2sigma(I)
_cod_data_source_file ic0354163si20031209_110655_2.cif
_cod_data_source_block npo2br
_cod_depositor_comments
;
The following automatic conversions were performed:
'_symmetry_cell_setting' value 'Monoclinic' changed to 'monoclinic'
according to '/home/saulius/struct/CIF-dictionaries/cif_core.dic'
dictionary named 'cif_core.dic' version 2.4.1 from 2010-06-29.

Automatic conversion script
Id: cif_fix_enum 1527 2010-12-29 10:47:43Z saulius 

The following automatic conversions were performed:

'_refine_ls_weighting_scheme' value 'calc
w=1/[\s^2^(Fo^2^)+(0.0552P)^2^+0.0000P] where P=(Fo^2^+2Fc^2^)/3' was
changed to 'calc'. New tag '_refine_ls_weighting_details' was
created. The value of the new tag was set to
'w=1/[\s^2^(Fo^2^)+(0.0552P)^2^+0.0000P] where P=(Fo^2^+2Fc^2^)/3'.

Automatic conversion script
Id: cif_fix_values 3143 2015-03-26 13:38:13Z robertas 
;
_cod_database_code 4310811

loop_
_symmetry_equiv_pos_as_xyz
'x, y, z'
'-x, y+1/2, -z+1/2'
'-x, -y, -z'
'x, -y-1/2, z-1/2'

loop_
_atom_site_label
_atom_site_type_symbol
_atom_site_fract_x
_atom_site_fract_y
_atom_site_fract_z
_atom_site_U_iso_or_equiv
_atom_site_adp_type
_atom_site_occupancy
_atom_site_calc_flag
_atom_site_refinement_flags
_atom_site_disorder_assembly
_atom_site_disorder_group
Br1 Br -0.14862(4) 0.06907(4) 0.71431(5) 0.02712(18) Uani 1 d . . .
Br2 Br 0.03443(4) 0.07285(4) 0.76667(5) 0.02047(17) Uani 1 d . . .
Br3 Br 0.22587(4) 0.06914(4) 0.82332(5) 0.02692(18) Uani 1 d . . .
P1 P 0.64235(10) 0.20183(10) 0.39969(12) 0.0175(3) Uani 1 d . . .
O1 O 0.6312(3) 0.1521(3) 0.2806(3) 0.0236(9) Uani 1 d . . .
O2 O 0.5879(3) 0.2926(3) 0.4395(3) 0.0209(8) Uani 1 d . . .
N1 N 0.6240(3) 0.1057(3) 0.5074(4) 0.0154(9) Uani 1 d . . .
C1 C 0.6007(4) 0.1335(4) 0.6220(5) 0.0174(11) Uani 1 d . . .
H1 H 0.5929 0.2033 0.6395 0.021 Uiso 1 d R . .
C2 C 0.5888(4) 0.0634(4) 0.7102(5) 0.0173(12) Uani 1 d . . .
H2 H 0.5710 0.0853 0.7862 0.021 Uiso 1 d R . .
C3 C 0.6030(4) -0.0430(4) 0.6882(5) 0.0174(12) Uani 1 d . . .
C4 C 0.6254(3) -0.0700(4) 0.5680(5) 0.0171(11) Uani 1 d . . .
H4 H 0.6337 -0.1392 0.5481 0.021 Uiso 1 d R . .
C5 C 0.6349(4) 0.0030(4) 0.4824(5) 0.0170(11) Uani 1 d . . .
H5 H 0.6491 -0.0170 0.4044 0.020 Uiso 1 d R . .
N3 N 0.5986(3) -0.1115(3) 0.7772(4) 0.0208(10) Uani 1 d . . .
C6 C 0.5664(5) -0.0826(4) 0.8951(5) 0.0324(15) Uani 1 d . . .
H6A H 0.6097 -0.0296 0.9297 0.049 Uiso 1 d R . .
H6B H 0.5691 -0.1419 0.9476 0.049 Uiso 1 d R . .
H6C H 0.4991 -0.0570 0.8864 0.049 Uiso 1 d R . .
C7 C 0.6186(4) -0.2216(4) 0.7550(5) 0.0255(13) Uani 1 d . . .
H7A H 0.5674 -0.2489 0.6989 0.038 Uiso 1 d R . .
H7B H 0.6188 -0.2589 0.8303 0.038 Uiso 1 d R . .
H7C H 0.6825 -0.2286 0.7213 0.038 Uiso 1 d R . .
N2 N 0.7683(3) 0.2251(3) 0.4318(4) 0.0161(9) Uani 1 d . . .
C8 C 0.8373(4) 0.1633(4) 0.3855(5) 0.0175(12) Uani 1 d . . .
H8 H 0.8157 0.1122 0.3305 0.021 Uiso 1 d R . .
C9 C 0.9352(4) 0.1721(4) 0.4148(5) 0.0204(12) Uani 1 d . . .
H9 H 0.9794 0.1263 0.3814 0.024 Uiso 1 d R . .
C10 C 0.9731(4) 0.2507(4) 0.4967(4) 0.0172(11) Uani 1 d . . .
C11 C 0.8981(4) 0.3175(4) 0.5400(4) 0.0183(12) Uani 1 d . . .
H11 H 0.9174 0.3723 0.5909 0.022 Uiso 1 d R . .
C12 C 0.8021(4) 0.3034(4) 0.5097(4) 0.0184(11) Uani 1 d . . .
H12 H 0.7557 0.3476 0.5416 0.022 Uiso 1 d R . .
N4 N 1.0682(3) 0.2601(3) 0.5299(4) 0.0189(10) Uani 1 d . . .
C13 C 1.1429(4) 0.1866(4) 0.4924(5) 0.0254(13) Uani 1 d . . .
H13A H 1.1113 0.1215 0.4729 0.038 Uiso 1 d R . .
H13B H 1.1933 0.1771 0.5575 0.038 Uiso 1 d R . .
H13C H 1.1733 0.2128 0.4222 0.038 Uiso 1 d R . .
C14 C 1.1058(4) 0.3449(4) 0.6091(5) 0.0273(14) Uani 1 d . . .
H14A H 1.0750 0.4086 0.5822 0.041 Uiso 1 d R . .
H14B H 1.1770 0.3503 0.6055 0.041 Uiso 1 d R . .
H14C H 1.0901 0.3310 0.6912 0.041 Uiso 1 d R . .

loop_
_atom_site_aniso_label
_atom_site_aniso_U_11
_atom_site_aniso_U_22
_atom_site_aniso_U_33
_atom_site_aniso_U_23
_atom_site_aniso_U_13
_atom_site_aniso_U_12
Br1 0.0326(3) 0.0250(3) 0.0232(4) 0.0050(3) -0.0023(2) 0.0000(2)
Br2 0.0326(3) 0.0123(3) 0.0169(4) -0.0005(2) 0.0045(2) -0.0014(2)
Br3 0.0308(3) 0.0209(3) 0.0295(4) -0.0033(3) 0.0052(2) -0.0043(2)
P1 0.0235(7) 0.0155(7) 0.0134(8) 0.0034(6) 0.0005(5) 0.0014(6)
O1 0.034(2) 0.024(2) 0.013(2) 0.0017(17) -0.0022(16) -0.0038(17)
O2 0.029(2) 0.0169(18) 0.017(2) 0.0064(16) 0.0016(15) 0.0063(16)
N1 0.020(2) 0.010(2) 0.016(3) -0.0006(18) 0.0063(17) 0.0004(17)
C1 0.022(3) 0.012(3) 0.018(3) -0.007(2) 0.003(2) 0.003(2)
C2 0.029(3) 0.016(3) 0.008(3) -0.005(2) 0.008(2) -0.002(2)
C3 0.018(3) 0.014(3) 0.021(3) 0.001(2) 0.003(2) 0.001(2)
C4 0.017(3) 0.011(2) 0.024(3) -0.004(2) 0.005(2) 0.003(2)
C5 0.022(3) 0.016(3) 0.014(3) -0.005(2) 0.005(2) 0.001(2)
N3 0.029(3) 0.016(2) 0.018(3) 0.004(2) 0.0051(19) -0.002(2)
C6 0.052(4) 0.026(3) 0.020(4) 0.003(3) 0.009(3) -0.004(3)
C7 0.038(3) 0.017(3) 0.021(3) 0.007(2) -0.001(2) 0.002(2)
N2 0.022(2) 0.015(2) 0.012(2) -0.0006(18) 0.0023(17) -0.0009(18)
C8 0.027(3) 0.014(3) 0.012(3) -0.002(2) 0.009(2) -0.003(2)
C9 0.034(3) 0.013(3) 0.016(3) -0.002(2) 0.012(2) 0.003(2)
C10 0.022(3) 0.016(3) 0.013(3) 0.006(2) 0.005(2) -0.002(2)
C11 0.031(3) 0.015(3) 0.008(3) -0.003(2) 0.003(2) -0.002(2)
C12 0.029(3) 0.014(3) 0.013(3) -0.002(2) 0.004(2) 0.003(2)
N4 0.027(2) 0.018(2) 0.012(3) -0.0029(19) 0.0046(18) 0.0019(19)
C13 0.022(3) 0.027(3) 0.028(4) -0.004(3) 0.005(2) 0.006(2)
C14 0.027(3) 0.029(3) 0.025(4) -0.014(3) 0.001(2) -0.004(2)

loop_
_atom_type_symbol
_atom_type_description
_atom_type_scat_dispersion_real
_atom_type_scat_dispersion_imag
_atom_type_scat_source
C C 0.0033 0.0016 'International Tables Vol C Tables 4.2.6.8 and 6.1.1.4'
H H 0.0000 0.0000 'International Tables Vol C Tables 4.2.6.8 and 6.1.1.4'
N N 0.0061 0.0033 'International Tables Vol C Tables 4.2.6.8 and 6.1.1.4'
O O 0.0106 0.0060 'International Tables Vol C Tables 4.2.6.8 and 6.1.1.4'
P P 0.1023 0.0942 'International Tables Vol C Tables 4.2.6.8 and 6.1.1.4'
Br Br -0.2901 2.4595 'International Tables Vol C Tables 4.2.6.8 and 6.1.1.4'

loop_
_geom_angle_atom_site_label_1
_geom_angle_atom_site_label_2
_geom_angle_atom_site_label_3
_geom_angle
_geom_angle_site_symmetry_1
_geom_angle_site_symmetry_3
_geom_angle_publ_flag
Br1 Br2 Br3 177.77(3) . . ?
O1 P1 O2 126.8(2) . . ?
O1 P1 N2 107.6(2) . . ?
O2 P1 N2 107.4(2) . . ?
O1 P1 N1 106.7(2) . . ?
O2 P1 N1 105.7(2) . . ?
N2 P1 N1 99.4(2) . . ?
C5 N1 C1 118.4(4) . . ?
C5 N1 P1 122.2(3) . . ?
C1 N1 P1 119.4(3) . . ?
C2 C1 N1 122.3(5) . . ?
C1 C2 C3 120.5(5) . . ?
N3 C3 C2 120.7(5) . . ?
N3 C3 C4 123.2(5) . . ?
C2 C3 C4 116.0(5) . . ?
C5 C4 C3 121.1(5) . . ?
C4 C5 N1 121.6(5) . . ?
C3 N3 C6 121.5(4) . . ?
C3 N3 C7 120.4(5) . . ?
C6 N3 C7 117.9(4) . . ?
C8 N2 C12 117.6(4) . . ?
C8 N2 P1 120.3(4) . . ?
C12 N2 P1 122.0(3) . . ?
C9 C8 N2 123.2(5) . . ?
C8 C9 C10 121.0(5) . . ?
N4 C10 C9 122.8(5) . . ?
N4 C10 C11 122.9(5) . . ?
C9 C10 C11 114.3(5) . . ?
C12 C11 C10 121.8(5) . . ?
C11 C12 N2 122.1(5) . . ?
C10 N4 C13 122.3(4) . . ?
C10 N4 C14 121.7(4) . . ?
C13 N4 C14 116.0(4) . . ?

loop_
_geom_bond_atom_site_label_1
_geom_bond_atom_site_label_2
_geom_bond_distance
_geom_bond_site_symmetry_2
_geom_bond_publ_flag
Br1 Br2 2.4842(10) . ?
Br2 Br3 2.6015(10) . ?
P1 O1 1.460(4) . ?
P1 O2 1.465(4) . ?
P1 N2 1.728(4) . ?
P1 N1 1.748(4) . ?
N1 C5 1.367(6) . ?
N1 C1 1.369(6) . ?
C1 C2 1.347(7) . ?
C2 C3 1.412(6) . ?
C3 N3 1.326(6) . ?
C3 C4 1.422(7) . ?
C4 C5 1.346(7) . ?
N3 C6 1.446(7) . ?
N3 C7 1.471(6) . ?
N2 C8 1.348(6) . ?
N2 C12 1.385(6) . ?
C8 C9 1.336(7) . ?
C9 C10 1.431(7) . ?
C10 N4 1.309(6) . ?
C10 C11 1.432(7) . ?
C11 C12 1.321(7) . ?
N4 C13 1.460(6) . ?
N4 C14 1.470(6) . ?
